data_4036244
loop_
_publ_author_name
'Zhao, Ning'
'Xuan, Sunting'
'Fronczek, Frank R.'
'Smith, Kevin M.'
'Vicente, M Gra\,ca H'

_publ_section_title
;
 Stepwise Polychlorination of 8-Chloro-BODIPY and Regioselective
 Functionalization of 2,3,5,6,8-Pentachloro-BODIPY.
;
_journal_issue 16
_journal_name_full 'The Journal of organic chemistry'
_journal_page_first 8377
_journal_page_last 8383
_journal_paper_doi 10.1021/acs.joc.5b01147
_journal_volume 80
_journal_year 2015
_chemical_formula_moiety 'C13 H5 B Cl4 F2 N2 S'
_chemical_formula_sum 'C13 H5 B Cl4 F2 N2 S'
_chemical_formula_weight 411.86
_space_group_IT_number 15
_space_group_name_Hall '-C 2yc'
_space_group_name_H-M_alt 'C 1 2/c 1'
_symmetry_cell_setting monoclinic
_symmetry_space_group_name_Hall '-C 2yc'
_symmetry_space_group_name_H-M 'C 1 2/c 1'
_atom_sites_solution_hydrogens geom
_atom_sites_solution_primary direct
_atom_sites_solution_secondary difmap
_audit_creation_method SHELXL-97
_cell_angle_alpha 90
_cell_angle_beta 95.817(4)
_cell_angle_gamma 90
_cell_formula_units_Z 4
_cell_length_a 17.4371(8)
_cell_length_b 10.7905(8)
_cell_length_c 7.9425(4)
_cell_measurement_reflns_used 9834
_cell_measurement_temperature 90.0(5)
_cell_measurement_theta_max 40.02
_cell_measurement_theta_min 2.22
_cell_volume 1486.73(15)
_computing_cell_refinement 'Bruker SAINT'
_computing_data_collection 'Bruker APEX2'
_computing_data_reduction 'Bruker SAINT'
_computing_molecular_graphics 'ORTEP-3 for Windows (Farrugia, 2012)'
_computing_publication_material 'SHELXL-97 (Sheldrick, 2008)'
_computing_structure_refinement 'SHELXL-97 (Sheldrick, 2008)'
_computing_structure_solution 'SHELXS-97 (Sheldrick, 2008)'
_diffrn_ambient_temperature 90.0(5)
_diffrn_measured_fraction_theta_full 0.999
_diffrn_measured_fraction_theta_max 0.999
_diffrn_measurement_device_type 'Bruker Kappa APEX-II DUO'
_diffrn_measurement_method '\f and \w scans'
_diffrn_radiation_monochromator 'TRIUMPH curved graphite'
_diffrn_radiation_type MoK\a
_diffrn_radiation_wavelength 0.71073
_diffrn_reflns_av_R_equivalents 0.0268
_diffrn_reflns_av_sigmaI/netI 0.0147
_diffrn_reflns_limit_h_max 31
_diffrn_reflns_limit_h_min -31
_diffrn_reflns_limit_k_max 19
_diffrn_reflns_limit_k_min -19
_diffrn_reflns_limit_l_max 11
_diffrn_reflns_limit_l_min -14
_diffrn_reflns_number 38665
_diffrn_reflns_theta_full 25.00
_diffrn_reflns_theta_max 40.02
_diffrn_reflns_theta_min 2.22
_exptl_absorpt_coefficient_mu 0.954
_exptl_absorpt_correction_T_max 0.9106
_exptl_absorpt_correction_T_min 0.7941
_exptl_absorpt_correction_type multi-scan
_exptl_absorpt_process_details 'SADABS (Sheldrick, 2004)'
_exptl_crystal_colour red
_exptl_crystal_density_diffrn 1.840
_exptl_crystal_density_method 'not measured'
_exptl_crystal_description plate
_exptl_crystal_F_000 816
_exptl_crystal_size_max 0.27
_exptl_crystal_size_mid 0.25
_exptl_crystal_size_min 0.10
_refine_diff_density_max 0.682
_refine_diff_density_min -0.272
_refine_diff_density_rms 0.076
_refine_ls_extinction_method none
_refine_ls_goodness_of_fit_ref 1.080
_refine_ls_hydrogen_treatment mixed
_refine_ls_matrix_type full
_refine_ls_number_parameters 109
_refine_ls_number_reflns 4629
_refine_ls_number_restraints 0
_refine_ls_restrained_S_all 1.080
_refine_ls_R_factor_all 0.0309
_refine_ls_R_factor_gt 0.0259
_refine_ls_shift/su_max 0.003
_refine_ls_shift/su_mean 0.000
_refine_ls_structure_factor_coef Fsqd
_refine_ls_weighting_details 'calc w=1/[\s^2^(Fo^2^)+(0.0392P)^2^+0.6403P] where P=(Fo^2^+2Fc^2^)/3'
_refine_ls_weighting_scheme calc
_refine_ls_wR_factor_gt 0.0708
_refine_ls_wR_factor_ref 0.0739
_reflns_number_gt 4072
_reflns_number_total 4629
_reflns_threshold_expression I>2\s(I)
_cod_data_source_file jo5b01147_si_009.cif
_cod_data_source_block NZhao46
_cod_depositor_comments
;
The following automatic conversions were performed:

data item '_symmetry_cell_setting' value 'Monoclinic' was changed to
'monoclinic' in accordance with the
/home/saulius/struct/COD-crude-data/automatic-downloads/DataCite-retrospective/ACS/depositions/lib/dictionaries/cif_core.dic
dictionary named 'cif_core.dic' version 2.4.2 last updated on
2011-04-26.

Automatic conversion script
Id: cif_fix_values 6909 2019-04-08 15:41:33Z antanas 
;
_cod_original_sg_symbol_Hall '-C 2yc '
_cod_original_sg_symbol_H-M 'C 2/c  '
_cod_database_code 4036244

loop_
_symmetry_equiv_pos_as_xyz
'x, y, z'
'-x, y, -z+1/2'
'x+1/2, y+1/2, z'
'-x+1/2, y+1/2, -z+1/2'
'-x, -y, -z'
'x, -y, z-1/2'
'-x+1/2, -y+1/2, -z'
'x+1/2, -y+1/2, z-1/2'

loop_
_atom_site_label
_atom_site_type_symbol
_atom_site_fract_x
_atom_site_fract_y
_atom_site_fract_z
_atom_site_U_iso_or_equiv
_atom_site_adp_type
_atom_site_occupancy
_atom_site_symmetry_multiplicity
_atom_site_calc_flag
_atom_site_refinement_flags
_atom_site_disorder_assembly
_atom_site_disorder_group
Cl1 Cl 0.671433(9) 0.286134(15) 0.35225(2) 0.01836(4) Uani 1 1 d . . .
Cl2 Cl 0.780534(9) 0.533668(16) 0.48656(2) 0.01828(4) Uani 1 1 d . . .
F1 F 0.49207(3) 0.31082(4) 0.38920(5) 0.01524(7) Uani 1 1 d . . .
N1 N 0.57080(3) 0.47167(5) 0.28632(7) 0.01046(8) Uani 1 1 d . . .
C1 C 0.64255(3) 0.43585(6) 0.34516(8) 0.01212(9) Uani 1 1 d . . .
C2 C 0.68746(4) 0.53956(6) 0.39561(8) 0.01312(9) Uani 1 1 d . . .
C3 C 0.64162(3) 0.64351(6) 0.36476(8) 0.01294(9) Uani 1 1 d . . .
H3 H 0.6563 0.7273 0.3864 0.016 Uiso 1 1 calc R . .
C4 C 0.56888(3) 0.60045(5) 0.29491(7) 0.01048(8) Uani 1 1 d . . .
C5 C 0.5000 0.66624(7) 0.2500 0.00994(11) Uani 1 2 d S . .
C6 C 0.5000 0.80046(8) 0.2500 0.01155(12) Uani 1 2 d S . .
C8 C 0.53433(6) 1.01370(8) 0.21656(10) 0.02658(17) Uani 1 1 d . . .
H8 H 0.5590 1.0893 0.1928 0.032 Uiso 1 1 calc R A 1
S1 S 0.57178(2) 0.88622(5) 0.17968(7) 0.01353(7) Uani 0.50 1 d P B 1
C7 C 0.55831(14) 0.8772(3) 0.1965(4) 0.01353(7) Uani 0.50 1 d P B 2
H7 H 0.6046 0.8495 0.1550 0.016 Uiso 0.50 1 calc PR B 2
B1 B 0.5000 0.38393(8) 0.2500 0.00954(12) Uani 1 2 d S . .

loop_
_atom_site_aniso_label
_atom_site_aniso_U_11
_atom_site_aniso_U_22
_atom_site_aniso_U_33
_atom_site_aniso_U_23
_atom_site_aniso_U_13
_atom_site_aniso_U_12
Cl1 0.01396(7) 0.00958(6) 0.03026(8) -0.00048(5) -0.00399(5) 0.00361(4)
Cl2 0.00931(6) 0.01610(7) 0.02808(8) -0.00216(5) -0.00470(5) 0.00119(4)
F1 0.01649(17) 0.01464(17) 0.01438(15) 0.00631(13) 0.00052(13) -0.00022(13)
N1 0.00903(17) 0.00726(17) 0.01462(18) -0.00049(13) -0.00114(14) 0.00076(13)
C1 0.0100(2) 0.0091(2) 0.0167(2) -0.00077(16) -0.00103(17) 0.00169(16)
C2 0.0090(2) 0.0114(2) 0.0184(2) -0.00162(17) -0.00187(17) 0.00097(16)
C3 0.0100(2) 0.0096(2) 0.0186(2) -0.00175(17) -0.00178(17) -0.00017(16)
C4 0.00930(19) 0.00755(19) 0.0141(2) -0.00090(15) -0.00105(16) 0.00011(15)
C5 0.0095(3) 0.0071(3) 0.0130(3) 0.000 -0.0003(2) 0.000
C6 0.0121(3) 0.0076(3) 0.0145(3) 0.000 -0.0008(2) 0.000
C8 0.0369(4) 0.0198(3) 0.0219(3) 0.0020(2) -0.0028(3) -0.0166(3)
S1 0.0123(2) 0.00896(13) 0.01919(17) 0.00055(11) 0.00078(13) -0.00312(13)
C7 0.0123(2) 0.00896(13) 0.01919(17) 0.00055(11) 0.00078(13) -0.00312(13)
B1 0.0107(3) 0.0077(3) 0.0100(3) 0.000 -0.0002(2) 0.000

loop_
_atom_type_symbol
_atom_type_description
_atom_type_scat_dispersion_real
_atom_type_scat_dispersion_imag
_atom_type_scat_source
C C 0.0033 0.0016 'International Tables Vol C Tables 4.2.6.8 and 6.1.1.4'
H H 0.0000 0.0000 'International Tables Vol C Tables 4.2.6.8 and 6.1.1.4'
B B 0.0013 0.0007 'International Tables Vol C Tables 4.2.6.8 and 6.1.1.4'
N N 0.0061 0.0033 'International Tables Vol C Tables 4.2.6.8 and 6.1.1.4'
F F 0.0171 0.0103 'International Tables Vol C Tables 4.2.6.8 and 6.1.1.4'
S S 0.1246 0.1234 'International Tables Vol C Tables 4.2.6.8 and 6.1.1.4'
Cl Cl 0.1484 0.1585 'International Tables Vol C Tables 4.2.6.8 and 6.1.1.4'

loop_
_geom_angle_atom_site_label_1
_geom_angle_atom_site_label_2
_geom_angle_atom_site_label_3
_geom_angle
_geom_angle_site_symmetry_1
_geom_angle_site_symmetry_3
C1 N1 C4 107.19(5) . .
C1 N1 B1 125.45(5) . .
C4 N1 B1 126.35(5) . .
N1 C1 C2 110.04(5) . .
N1 C1 Cl1 123.27(5) . .
C2 C1 Cl1 126.69(5) . .
C3 C2 C1 107.49(5) . .
C3 C2 Cl2 127.68(5) . .
C1 C2 Cl2 124.78(5) . .
C2 C3 C4 106.42(5) . .
C2 C3 H3 126.8 . .
C4 C3 H3 126.8 . .
N1 C4 C5 120.96(5) . .
N1 C4 C3 108.85(5) . .
C5 C4 C3 130.00(6) . .
C4 C5 C4 119.52(7) 2_655 .
C4 C5 C6 120.24(4) 2_655 .
C4 C5 C6 120.24(4) . .
C7 C6 C7 108.1(2) 2_655 .
C7 C6 C5 125.97(12) 2_655 .
C7 C6 C5 125.97(12) . .
C7 C6 S1 110.96(11) . 2_655
C5 C6 S1 123.07(3) . 2_655
C7 C6 S1 110.95(11) 2_655 .
C5 C6 S1 123.07(3) . .
S1 C6 S1 113.86(6) 2_655 .
C8 C8 C7 107.40(8) 2_655 .
C8 C8 S1 118.35(3) 2_655 .
C8 C8 H8 120.8 2_655 .
C7 C8 H8 131.8 . .
S1 C8 H8 120.8 . .
C8 S1 C6 94.72(4) . .
C6 C7 C8 108.55(16) . .
C6 C7 H7 125.7 . .
C8 C7 H7 125.7 . .
F1 B1 F1 110.06(7) 2_655 .
F1 B1 N1 110.76(3) 2_655 .
F1 B1 N1 109.97(3) . .
F1 B1 N1 109.97(3) 2_655 2_655
F1 B1 N1 110.76(3) . 2_655
N1 B1 N1 105.23(6) . 2_655

loop_
_geom_bond_atom_site_label_1
_geom_bond_atom_site_label_2
_geom_bond_distance
_geom_bond_site_symmetry_2
Cl1 C1 1.6915(6) .
Cl2 C2 1.7095(6) .
F1 B1 1.3766(7) .
N1 C1 1.3470(8) .
N1 C4 1.3918(8) .
N1 B1 1.5593(7) .
C1 C2 1.4009(9) .
C2 C3 1.3847(9) .
C3 C4 1.4105(8) .
C3 H3 0.9500 .
C4 C5 1.4096(7) .
C5 C4 1.4095(7) 2_655
C5 C6 1.4484(11) .
C6 C7 1.410(2) 2_655
C6 C7 1.410(2) .
C6 S1 1.6960(5) 2_655
C6 S1 1.6960(6) .
C8 C8 1.358(2) 2_655
C8 C7 1.544(3) .
C8 S1 1.5630(12) .
C8 H8 0.9500 .
C7 H7 0.9500 .
B1 F1 1.3765(7) 2_655
B1 N1 1.5593(7) 2_655

loop_
_geom_torsion_atom_site_label_1
_geom_torsion_atom_site_label_2
_geom_torsion_atom_site_label_3
_geom_torsion_atom_site_label_4
_geom_torsion
_geom_torsion_site_symmetry_1
_geom_torsion_site_symmetry_4
C4 N1 C1 C2 1.19(7) . .
B1 N1 C1 C2 -167.92(5) . .
C4 N1 C1 Cl1 -178.20(5) . .
B1 N1 C1 Cl1 12.70(8) . .
N1 C1 C2 C3 -0.66(8) . .
Cl1 C1 C2 C3 178.70(5) . .
N1 C1 C2 Cl2 176.83(5) . .
Cl1 C1 C2 Cl2 -3.82(9) . .
C1 C2 C3 C4 -0.14(7) . .
Cl2 C2 C3 C4 -177.53(5) . .
C1 N1 C4 C5 -176.72(5) . .
B1 N1 C4 C5 -7.74(8) . .
C1 N1 C4 C3 -1.27(7) . .
B1 N1 C4 C3 167.71(5) . .
C2 C3 C4 N1 0.86(7) . .
C2 C3 C4 C5 175.77(6) . .
N1 C4 C5 C4 3.68(4) . 2_655
C3 C4 C5 C4 -170.70(7) . 2_655
N1 C4 C5 C6 -176.32(4) . .
C3 C4 C5 C6 9.31(7) . .
C4 C5 C6 C7 38.69(15) 2_655 2_655
C4 C5 C6 C7 -141.31(15) . 2_655
C4 C5 C6 C7 -141.31(15) 2_655 .
C4 C5 C6 C7 38.69(15) . .
C4 C5 C6 S1 39.96(4) 2_655 2_655
C4 C5 C6 S1 -140.05(4) . 2_655
C4 C5 C6 S1 -140.04(4) 2_655 .
C4 C5 C6 S1 39.96(4) . .
C8 C8 S1 C6 -0.16(10) 2_655 .
C7 C8 S1 C6 4.9(6) . .
C7 C6 S1 C8 1.14(16) 2_655 .
C7 C6 S1 C8 -19(3) . .
C5 C6 S1 C8 -179.95(3) . .
S1 C6 S1 C8 0.05(3) 2_655 .
C7 C6 C7 C8 -0.54(8) 2_655 .
C5 C6 C7 C8 179.47(8) . .
S1 C6 C7 C8 -1.7(2) 2_655 .
S1 C6 C7 C8 159(3) . .
C8 C8 C7 C6 1.5(2) 2_655 .
S1 C8 C7 C6 -173.8(8) . .
C1 N1 B1 F1 -70.30(7) . 2_655
C4 N1 B1 F1 122.65(6) . 2_655
C1 N1 B1 F1 51.58(7) . .
C4 N1 B1 F1 -115.47(6) . .
C1 N1 B1 N1 170.90(6) . 2_655
C4 N1 B1 N1 3.86(4) . 2_655
